data_1505313
loop_
_publ_author_name
'Bernard, Angela M.'
'Frongia, Angelo'
'Guillot, Regis'
'Piras, Pier P.'
'Secci, Francesco'
'Spiga, Marco'

_publ_section_title
;
 l-Proline-catalyzed direct intermolecular asymmetric aldol reactions of
 1-phenylthiocycloalkyl carboxaldehydes with ketones. Easy access to
 spiro- and fused-cyclobutyl tetrahydrofurans and cyclopentanones.
;
_journal_issue 3
_journal_name_full 'Organic letters'
_journal_page_first 541
_journal_page_last 544
_journal_paper_doi 10.1021/ol063084a
_journal_volume 9
_journal_year 2007
_chemical_formula_moiety 'C13 H16 O3 S'
_chemical_formula_sum 'C13 H16 O3 S'
_chemical_formula_weight 252.32
_chemical_name_systematic '3-methyl-1-(phenylsulfonyl)-2-oxabicyclo[3.2.0]heptane '
_space_group_IT_number 14
_symmetry_cell_setting monoclinic
_symmetry_Int_Tables_number 14
_symmetry_space_group_name_Hall '-P 2ybc'
_symmetry_space_group_name_H-M 'P 1 21/c 1'
_atom_sites_solution_hydrogens geom
_atom_sites_solution_primary direct
_atom_sites_solution_secondary difmap
_audit_creation_method SHELXL-97
_cell_angle_alpha 90.00
_cell_angle_beta 100.291(2)
_cell_angle_gamma 90.00
_cell_formula_units_Z 4
_cell_length_a 10.9997(8)
_cell_length_b 7.7914(6)
_cell_length_c 14.7177(11)
_cell_measurement_reflns_used 6249
_cell_measurement_temperature 100(1)
_cell_measurement_theta_max 42.73
_cell_measurement_theta_min 2.97
_cell_volume 1241.06(16)
_computing_cell_refinement 'Bruker SMART'
_computing_data_collection 'Bruker SMART'
_computing_data_reduction 'Bruker SAINT'
_computing_molecular_graphics 'Bruker SHELXTL'
_computing_publication_material 'Bruker SHELXTL'
_computing_structure_refinement 'Bruker SHELXTL'
_computing_structure_solution 'Bruker SHELXTL'
_diffrn_ambient_temperature 100(1)
_diffrn_measured_fraction_theta_full 0.998
_diffrn_measured_fraction_theta_max 0.930
_diffrn_measurement_device_type 'CCD area detector'
_diffrn_measurement_method 'phi and omega scans'
_diffrn_radiation_monochromator graphite
_diffrn_radiation_probe x-ray
_diffrn_radiation_type MoK\a
_diffrn_radiation_wavelength 0.71073
_diffrn_reflns_av_R_equivalents 0.0213
_diffrn_reflns_av_sigmaI/netI 0.0239
_diffrn_reflns_limit_h_max 18
_diffrn_reflns_limit_h_min -20
_diffrn_reflns_limit_k_max 14
_diffrn_reflns_limit_k_min -10
_diffrn_reflns_limit_l_max 23
_diffrn_reflns_limit_l_min -28
_diffrn_reflns_number 27605
_diffrn_reflns_theta_full 25.00
_diffrn_reflns_theta_max 43.27
_diffrn_reflns_theta_min 1.88
_diffrn_source 'fine-focus sealed tube'
_diffrn_source_type 'kappa X8 APEX II Bruker ICMMO'
_exptl_absorpt_coefficient_mu 0.254
_exptl_absorpt_correction_T_max 0.97
_exptl_absorpt_correction_T_min 0.92
_exptl_absorpt_correction_type psi-scan
_exptl_absorpt_process_details SADABS
_exptl_crystal_colour colorless
_exptl_crystal_density_diffrn 1.350
_exptl_crystal_density_method 'not measured'
_exptl_crystal_description plate
_exptl_crystal_F_000 536
_exptl_crystal_size_max 0.280
_exptl_crystal_size_mid 0.240
_exptl_crystal_size_min 0.140
_refine_diff_density_max 0.584
_refine_diff_density_min -0.402
_refine_diff_density_rms 0.121
_refine_ls_extinction_method none
_refine_ls_goodness_of_fit_ref 1.025
_refine_ls_hydrogen_treatment constr
_refine_ls_matrix_type full
_refine_ls_number_parameters 155
_refine_ls_number_reflns 8664
_refine_ls_number_restraints 0
_refine_ls_restrained_S_all 1.025
_refine_ls_R_factor_all 0.0468
_refine_ls_R_factor_gt 0.0329
_refine_ls_shift/su_max 0.001
_refine_ls_shift/su_mean 0.000
_refine_ls_structure_factor_coef Fsqd
_refine_ls_weighting_details 'calc w=1/[\s^2^(Fo^2^)+(0.0544P)^2^+0.1390P] where P=(Fo^2^+2Fc^2^)/3'
_refine_ls_weighting_scheme calc
_refine_ls_wR_factor_gt 0.0914
_refine_ls_wR_factor_ref 0.0993
_reflns_number_gt 6808
_reflns_number_total 8664
_reflns_threshold_expression >2sigma(I)
_cod_data_source_file ol063084asi20061218_031102.cif
_cod_data_source_block 553GuillotICMMO
_cod_original_sg_symbol_H-M 'P 21/c'
_cod_database_code 1505313

loop_
_symmetry_equiv_pos_as_xyz
'x, y, z'
'-x, y+1/2, -z+1/2'
'-x, -y, -z'
'x, -y-1/2, z-1/2'

loop_
_atom_site_label
_atom_site_type_symbol
_atom_site_fract_x
_atom_site_fract_y
_atom_site_fract_z
_atom_site_U_iso_or_equiv
_atom_site_adp_type
_atom_site_occupancy
_atom_site_symmetry_multiplicity
_atom_site_calc_flag
_atom_site_refinement_flags
S1 S 0.254225(12) 0.999211(17) 1.054260(9) 0.01423(3) Uani 1 1 d .
O1 O 0.36826(4) 1.05456(6) 1.11102(3) 0.01935(8) Uani 1 1 d .
O2 O 0.13921(4) 1.03678(7) 1.08499(3) 0.02185(9) Uani 1 1 d .
C1 C 0.24556(5) 1.08059(7) 0.94184(4) 0.01453(8) Uani 1 1 d .
C6 C 0.35443(5) 1.11666(7) 0.90982(4) 0.01734(9) Uani 1 1 d .
H6 H 0.4308 1.1024 0.9479 0.021 Uiso 1 1 calc R
C2 C 0.12950(6) 1.10050(8) 0.88623(4) 0.02035(10) Uani 1 1 d .
H2 H 0.0577 1.0755 0.9088 0.024 Uiso 1 1 calc R
C5 C 0.34635(7) 1.17464(8) 0.81943(5) 0.02341(11) Uani 1 1 d .
H5 H 0.4180 1.1994 0.7966 0.028 Uiso 1 1 calc R
C3 C 0.12397(7) 1.15866(10) 0.79611(5) 0.02697(13) Uani 1 1 d .
H3 H 0.0477 1.1728 0.7578 0.032 Uiso 1 1 calc R
C4 C 0.23181(8) 1.19559(9) 0.76325(5) 0.02727(13) Uani 1 1 d .
H4 H 0.2272 1.2347 0.7030 0.033 Uiso 1 1 calc R
O3 O 0.36665(4) 0.73556(6) 1.00122(3) 0.01710(7) Uani 1 1 d .
C7 C 0.26086(5) 0.77081(7) 1.03914(4) 0.01531(8) Uani 1 1 d .
C8 C 0.14843(5) 0.68106(8) 0.97918(4) 0.01805(9) Uani 1 1 d .
H8 H 0.0741 0.7524 0.9652 0.022 Uiso 1 1 calc R
C10 C 0.33802(6) 0.60480(7) 0.92959(4) 0.01837(9) Uani 1 1 d .
H10 H 0.3558 0.4910 0.9572 0.022 Uiso 1 1 calc R
C9 C 0.19895(6) 0.62179(8) 0.89474(4) 0.01978(10) Uani 1 1 d .
H9A H 0.1819 0.7056 0.8454 0.024 Uiso 1 1 calc R
H9B H 0.1632 0.5125 0.8725 0.024 Uiso 1 1 calc R
C11 C 0.24427(7) 0.66253(9) 1.12420(4) 0.02382(12) Uani 1 1 d .
H11A H 0.2098 0.7260 1.1703 0.029 Uiso 1 1 calc R
H11B H 0.3179 0.6003 1.1521 0.029 Uiso 1 1 calc R
C12 C 0.41921(7) 0.63547(9) 0.85853(5) 0.02406(11) Uani 1 1 d .
H12A H 0.4048 0.7490 0.8336 0.036 Uiso 1 1 calc R
H12B H 0.4000 0.5527 0.8097 0.036 Uiso 1 1 calc R
H12C H 0.5044 0.6242 0.8871 0.036 Uiso 1 1 calc R
C13 C 0.14831(7) 0.55120(10) 1.05953(5) 0.02685(13) Uani 1 1 d .
H13A H 0.0692 0.5426 1.0797 0.032 Uiso 1 1 calc R
H13B H 0.1790 0.4384 1.0472 0.032 Uiso 1 1 calc R

loop_
_atom_site_aniso_label
_atom_site_aniso_U_11
_atom_site_aniso_U_22
_atom_site_aniso_U_33
_atom_site_aniso_U_23
_atom_site_aniso_U_13
_atom_site_aniso_U_12
S1 0.01246(6) 0.01697(6) 0.01395(5) -0.00406(4) 0.00422(4) -0.00478(4)
O1 0.01660(17) 0.02285(19) 0.01779(16) -0.00569(15) 0.00090(13) -0.00722(14)
O2 0.01631(18) 0.0294(2) 0.02227(19) -0.00781(17) 0.01005(15) -0.00482(15)
C1 0.01315(19) 0.01471(18) 0.01614(18) -0.00169(15) 0.00371(15) -0.00211(14)
C6 0.0162(2) 0.0164(2) 0.0210(2) -0.00009(17) 0.00731(17) -0.00208(15)
C2 0.0158(2) 0.0212(2) 0.0228(2) -0.00013(19) 0.00015(18) -0.00092(17)
C5 0.0323(3) 0.0183(2) 0.0228(2) 0.00124(19) 0.0135(2) -0.0029(2)
C3 0.0302(3) 0.0241(3) 0.0229(3) 0.0020(2) -0.0052(2) 0.0000(2)
C4 0.0437(4) 0.0192(2) 0.0186(2) 0.0028(2) 0.0047(2) -0.0016(2)
O3 0.01503(17) 0.01734(16) 0.01841(16) -0.00456(13) 0.00158(13) -0.00294(12)
C7 0.0155(2) 0.01654(19) 0.01369(17) -0.00095(15) 0.00209(15) -0.00550(15)
C8 0.0175(2) 0.0196(2) 0.0168(2) -0.00223(17) 0.00249(16) -0.00829(17)
C10 0.0215(2) 0.01469(19) 0.0187(2) -0.00273(16) 0.00307(17) -0.00292(16)
C9 0.0207(2) 0.0211(2) 0.0169(2) -0.00477(18) 0.00148(17) -0.00683(18)
C11 0.0296(3) 0.0250(3) 0.0161(2) 0.00353(19) 0.0020(2) -0.0102(2)
C12 0.0253(3) 0.0244(3) 0.0242(3) -0.0054(2) 0.0090(2) -0.0037(2)
C13 0.0330(3) 0.0258(3) 0.0221(2) 0.0017(2) 0.0057(2) -0.0162(3)

loop_
_atom_type_symbol
_atom_type_description
_atom_type_scat_dispersion_real
_atom_type_scat_dispersion_imag
_atom_type_scat_source
C C 0.0033 0.0016 'International Tables Vol C Tables 4.2.6.8 and 6.1.1.4'
H H 0.0000 0.0000 'International Tables Vol C Tables 4.2.6.8 and 6.1.1.4'
O O 0.0106 0.0060 'International Tables Vol C Tables 4.2.6.8 and 6.1.1.4'
S S 0.1246 0.1234 'International Tables Vol C Tables 4.2.6.8 and 6.1.1.4'

loop_
_geom_angle_atom_site_label_1
_geom_angle_atom_site_label_2
_geom_angle_atom_site_label_3
_geom_angle
O1 S1 O2 118.46(3)
O1 S1 C1 109.40(3)
O2 S1 C1 108.52(3)
O1 S1 C7 108.50(3)
O2 S1 C7 107.22(3)
C1 S1 C7 103.72(3)
C6 C1 C2 122.07(5)
C6 C1 S1 119.09(4)
C2 C1 S1 118.79(4)
C1 C6 C5 118.49(6)
C1 C6 H6 120.8
C5 C6 H6 120.8
C3 C2 C1 118.30(6)
C3 C2 H2 120.9
C1 C2 H2 120.9
C4 C5 C6 120.24(6)
C4 C5 H5 119.9
C6 C5 H5 119.9
C4 C3 C2 120.29(6)
C4 C3 H3 119.9
C2 C3 H3 119.9
C5 C4 C3 120.62(6)
C5 C4 H4 119.7
C3 C4 H4 119.7
C7 O3 C10 109.66(4)
O3 C7 C11 116.15(5)
O3 C7 C8 108.57(4)
C11 C7 C8 90.99(4)
O3 C7 S1 107.33(4)
C11 C7 S1 115.26(4)
C8 C7 S1 118.10(4)
C9 C8 C7 103.37(5)
C9 C8 C13 118.26(6)
C7 C8 C13 88.26(4)
C9 C8 H8 114.5
C7 C8 H8 114.5
C13 C8 H8 114.5
O3 C10 C12 108.16(5)
O3 C10 C9 104.81(5)
C12 C10 C9 115.70(5)
O3 C10 H10 109.3
C12 C10 H10 109.3
C9 C10 H10 109.3
C8 C9 C10 103.99(5)
C8 C9 H9A 111.0
C10 C9 H9A 111.0
C8 C9 H9B 111.0
C10 C9 H9B 111.0
H9A C9 H9B 109.0
C7 C11 C13 88.52(4)
C7 C11 H11A 113.9
C13 C11 H11A 113.9
C7 C11 H11B 113.9
C13 C11 H11B 113.9
H11A C11 H11B 111.1
C10 C12 H12A 109.5
C10 C12 H12B 109.5
H12A C12 H12B 109.5
C10 C12 H12C 109.5
H12A C12 H12C 109.5
H12B C12 H12C 109.5
C11 C13 C8 90.56(4)
C11 C13 H13A 113.5
C8 C13 H13A 113.5
C11 C13 H13B 113.5
C8 C13 H13B 113.5
H13A C13 H13B 110.8

loop_
_geom_bond_atom_site_label_1
_geom_bond_atom_site_label_2
_geom_bond_distance
S1 O1 1.4432(4)
S1 O2 1.4474(5)
S1 C1 1.7586(6)
S1 C7 1.7965(6)
C1 C6 1.3917(8)
C1 C2 1.3965(8)
C6 C5 1.3927(9)
C6 H6 0.9300
C2 C3 1.3927(10)
C2 H2 0.9300
C5 C4 1.3875(11)
C5 H5 0.9300
C3 C4 1.3887(11)
C3 H3 0.9300
C4 H4 0.9300
O3 C7 1.4046(7)
O3 C10 1.4594(7)
C7 C11 1.5472(8)
C7 C8 1.5516(7)
C8 C9 1.5209(8)
C8 C13 1.5566(9)
C8 H8 0.9800
C10 C12 1.5106(9)
C10 C9 1.5299(9)
C10 H10 0.9800
C9 H9A 0.9700
C9 H9B 0.9700
C11 C13 1.5536(9)
C11 H11A 0.9700
C11 H11B 0.9700
C12 H12A 0.9600
C12 H12B 0.9600
C12 H12C 0.9600
C13 H13A 0.9700
C13 H13B 0.9700

loop_
_geom_torsion_atom_site_label_1
_geom_torsion_atom_site_label_2
_geom_torsion_atom_site_label_3
_geom_torsion_atom_site_label_4
_geom_torsion
O1 S1 C1 C6 26.54(5)
O2 S1 C1 C6 157.14(5)
C7 S1 C1 C6 -89.08(5)
O1 S1 C1 C2 -155.98(5)
O2 S1 C1 C2 -25.38(6)
C7 S1 C1 C2 88.40(5)
C2 C1 C6 C5 0.11(9)
S1 C1 C6 C5 177.51(5)
C6 C1 C2 C3 -0.12(9)
S1 C1 C2 C3 -177.52(5)
C1 C6 C5 C4 0.05(9)
C1 C2 C3 C4 -0.05(10)
C6 C5 C4 C3 -0.22(10)
C2 C3 C4 C5 0.21(11)
C10 O3 C7 C11 90.95(6)
C10 O3 C7 C8 -9.72(6)
C10 O3 C7 S1 -138.42(4)
O1 S1 C7 O3 -56.31(4)
O2 S1 C7 O3 174.65(4)
C1 S1 C7 O3 59.94(4)
O1 S1 C7 C11 74.80(5)
O2 S1 C7 C11 -54.23(5)
C1 S1 C7 C11 -168.94(4)
O1 S1 C7 C8 -179.32(4)
O2 S1 C7 C8 51.64(5)
C1 S1 C7 C8 -63.07(4)
O3 C7 C8 C9 -10.35(6)
C11 C7 C8 C9 -128.43(5)
S1 C7 C8 C9 112.03(5)
O3 C7 C8 C13 108.31(5)
C11 C7 C8 C13 -9.77(5)
S1 C7 C8 C13 -129.31(5)
C7 O3 C10 C12 149.81(5)
C7 O3 C10 C9 25.85(6)
C7 C8 C9 C10 25.05(6)
C13 C8 C9 C10 -70.24(6)
O3 C10 C9 C8 -31.39(6)
C12 C10 C9 C8 -150.40(5)
O3 C7 C11 C13 -101.52(6)
C8 C7 C11 C13 9.79(5)
S1 C7 C11 C13 131.72(5)
C7 C11 C13 C8 -9.76(5)
C9 C8 C13 C11 113.98(6)
C7 C8 C13 C11 9.73(5)
